data_4518781
loop_
_publ_author_name
'Seal, Nilanjan'
'Palakkal, Athulya S.'
'Singh, Manpreet'
'Goswami, Ranadip'
'Pillai, Renjith S.'
'Neogi, Subhadip'

_publ_section_title
;
 Chemically Robust and Bifunctional Co(II)-Framework for Trace Detection
 of Assorted Organo-toxins and Highly Cooperative
 Deacetalization-Knoevenagel Condensation with Pore-Fitting-Induced
 Size-Selectivity.
;
_journal_issue 24
_journal_name_full 'ACS applied materials &amp; interfaces'
_journal_page_first 28378
_journal_page_last 28389
_journal_paper_doi 10.1021/acsami.1c07273
_journal_volume 13
_journal_year 2021
_chemical_formula_moiety 'C57 H36 Co3 N5 O16, C2 H8 N'
_chemical_formula_sum 'C59 H44 Co3 N6 O16'
_chemical_formula_weight 1269.84
_space_group_crystal_system triclinic
_space_group_IT_number 2
_space_group_name_Hall '-P 1'
_space_group_name_H-M_alt 'P -1'
_symmetry_Int_Tables_number 2
_audit_creation_date 2020-01-28
_audit_creation_method
;
Olex2 1.2
(compiled 2018.05.29 svn.r3508 for OlexSys, GUI svn.r5506)
;
_cell_angle_alpha 94.221(3)
_cell_angle_beta 99.465(3)
_cell_angle_gamma 103.118(3)
_cell_formula_units_Z 2
_cell_length_a 14.1982(15)
_cell_length_b 16.0559(17)
_cell_length_c 16.8088(19)
_cell_measurement_reflns_used 12531
_cell_measurement_temperature 130.15
_cell_measurement_theta_max 24.86
_cell_measurement_theta_min 2.20
_cell_volume 3656.4(7)
_computing_molecular_graphics 'Olex2 (Dolomanov et al., 2009)'
_computing_publication_material 'Olex2 (Dolomanov et al., 2009)'
_computing_structure_refinement 'olex2.refine (Bourhis et al., 2015)'
_diffrn_ambient_temperature 130.15
_diffrn_measured_fraction_theta_full 0.9841
_diffrn_measured_fraction_theta_max 0.9841
_diffrn_measurement_device_type 'Bruker APEX-II CCD'
_diffrn_measurement_method '\f and \w scans'
_diffrn_radiation_type 'Mo K\a'
_diffrn_radiation_wavelength 0.71073
_diffrn_reflns_av_R_equivalents 0.1178
_diffrn_reflns_av_unetI/netI 0.1292
_diffrn_reflns_limit_h_max 16
_diffrn_reflns_limit_h_min -16
_diffrn_reflns_limit_k_max 18
_diffrn_reflns_limit_k_min -18
_diffrn_reflns_limit_l_max 19
_diffrn_reflns_limit_l_min -19
_diffrn_reflns_number 53761
_diffrn_reflns_theta_full 29.2883
_diffrn_reflns_theta_max 24.86
_diffrn_reflns_theta_min 2.20
_exptl_absorpt_coefficient_mu 0.732
_exptl_crystal_colour purple
_exptl_crystal_density_diffrn 1.1533
_exptl_crystal_description block
_exptl_crystal_F_000 1300.7637
_exptl_crystal_size_max 0.159
_exptl_crystal_size_mid 0.093
_exptl_crystal_size_min 0.03
_refine_diff_density_max 2.1945
_refine_diff_density_min -1.4479
_refine_diff_density_rms 0.2116
_refine_ls_d_res_high 0.8455
_refine_ls_d_res_low 9.2405
_refine_ls_goodness_of_fit_ref 1.0851
_refine_ls_hydrogen_treatment constr
_refine_ls_matrix_type full
_refine_ls_number_constraints 83
_refine_ls_number_parameters 759
_refine_ls_number_reflns 12460
_refine_ls_number_restraints 0
_refine_ls_restrained_S_all 1.0851
_refine_ls_R_factor_all 0.1432
_refine_ls_R_factor_gt 0.0945
_refine_ls_shift/su_max 0.0002
_refine_ls_shift/su_mean 0.0001
_refine_ls_structure_factor_coef Fsqd
_refine_ls_weighting_details 'w=1/[\s^2^(Fo^2^)+(0.1611P)^2^+5.6140P] where P=(Fo^2^+2Fc^2^)/3'
_refine_ls_weighting_scheme calc
_refine_ls_wR_factor_gt 0.2556
_refine_ls_wR_factor_ref 0.2987
_reflns_Friedel_coverage 0.0
_reflns_limit_h_max 16
_reflns_limit_h_min -16
_reflns_limit_k_max 18
_reflns_limit_k_min -18
_reflns_limit_l_max 19
_reflns_limit_l_min 0
_reflns_number_gt 7601
_reflns_number_total 12460
_reflns_threshold_expression I>=2u(I)
_cod_data_source_file am1c07273_si_002.cif
_cod_data_source_block CSMCRI-10
_cod_depositor_comments 'Adding full bibliography for 4518781--4518782.cif.'
_cod_database_code 4518781
_olex2_refinement_description
;
1. Fixed Uiso
 At 1.2 times of:
  All C(H) groups, All N(H,H) groups
 At 1.5 times of:
  All C(H,H,H) groups
2.a Secondary CH2 refined with riding coordinates:
 N02E(H02g,H02h)
2.b Aromatic/amide H refined with riding coordinates:
 C3(H3), C4(H4), C6(H6), C7(H7), C9(H9), C00W(H00W), C010(H010), C10(H10),
 C011(H011), C016(H016), C16(H16), C13(H13), C12(H12), C17(H17), C018(H018),
 C19(H19), C01J(H01J), C01K(H01K), C01W(H01W), C01Z(H01Z), C20(H20), C021(H021),
  C023(H023), C024(H024), C026(H026), C027(H027), C028(H028), C029(H029),
 C30(H30), C31(H31), C33(H33), C34(H34), C37(H37), C38(H38), C40(H40), C41(H41)
2.c Idealised Me refined as rotating group:
 C02A(H02a,H02b,H02c), C02B(H02d,H02e,H02f)
;
_olex2_submission_special_instructions 'No special instructions were received'

loop_
_space_group_symop_id
_space_group_symop_operation_xyz
1 x,y,z
2 -x,-y,-z

loop_
_atom_site_label
_atom_site_type_symbol
_atom_site_fract_x
_atom_site_fract_y
_atom_site_fract_z
_atom_site_U_iso_or_equiv
_atom_site_adp_type
_atom_site_occupancy
_atom_site_refinement_flags_posn
Co1 Co 0.83312(7) 0.90270(6) 0.90459(6) 0.0204(3) Uani 1.000000 .
O1 O 0.7709(4) 0.9019(3) 0.7837(3) 0.0276(13) Uani 1.000000 .
C1 C 0.7783(5) 0.8538(5) 0.7239(5) 0.0258(18) Uani 1.000000 .
Co2 Co -0.00445(7) 0.22068(6) 0.77500(6) 0.0221(3) Uani 1.000000 .
O2 O 0.8322(4) 0.8007(4) 0.7234(3) 0.0342(14) Uani 1.000000 .
C2 C 0.7185(6) 0.8597(5) 0.6420(5) 0.0254(18) Uani 1.000000 .
Co03 Co 0.96206(7) 0.78977(6) 0.78947(6) 0.0221(3) Uani 1.000000 .
O3 O 0.1276(4) 0.7544(3) 0.3009(3) 0.0281(13) Uani 1.000000 .
C3 C 0.7279(6) 0.8137(6) 0.5732(5) 0.035(2) Uani 1.000000 .
H3 H 0.7671(6) 0.7730(6) 0.5785(5) 0.042(3) Uiso 1.000000 R
O4 O 0.1481(4) 0.8509(3) 0.2155(3) 0.0251(12) Uani 1.000000 .
C4 C 0.6837(6) 0.8237(5) 0.4976(5) 0.032(2) Uani 1.000000 .
H4 H 0.6905(6) 0.7898(5) 0.4511(5) 0.038(2) Uiso 1.000000 R
O5 O 0.9201(5) 1.0077(4) 0.1966(4) 0.0411(16) Uani 1.000000 .
C5 C 0.6276(5) 0.8855(5) 0.4901(5) 0.0278(19) Uani 1.000000 .
O6 O 0.9549(4) 1.1307(4) 0.2795(3) 0.0363(15) Uani 1.000000 .
C6 C 0.6133(7) 0.9297(6) 0.5591(5) 0.041(2) Uani 1.000000 .
H6 H 0.5723(7) 0.9690(6) 0.5543(5) 0.049(3) Uiso 1.000000 R
C7 C 0.6581(6) 0.9170(6) 0.6350(5) 0.038(2) Uani 1.000000 .
H7 H 0.6478(6) 0.9473(6) 0.6822(5) 0.045(3) Uiso 1.000000 R
O7 O 0.9529(5) 0.6823(4) 0.7039(4) 0.0546(19) Uani 1.000000 .
O8 O 0.9694(4) 0.8979(3) 0.8762(3) 0.0230(12) Uani 1.000000 .
C8 C 0.6679(6) 0.9441(6) 0.3698(5) 0.033(2) Uani 1.000000 .
O9 O 0.8871(4) 1.0410(3) 0.9040(3) 0.0269(13) Uani 1.000000 .
C9 C 0.6795(6) 0.9037(5) 0.2973(5) 0.033(2) Uani 1.000000 .
H9 H 0.6344(6) 0.8514(5) 0.2728(5) 0.040(2) Uiso 1.000000 R
N00J N -0.0107(5) 0.3196(4) 0.8610(4) 0.0273(16) Uani 1.000000 .
N00L N 0.0030(4) 0.1343(4) 0.6782(4) 0.0251(15) Uani 1.000000 .
C00S C 0.0002(6) 0.0281(5) 0.5364(5) 0.0288(19) Uani 1.000000 .
C00T C -0.0029(6) 0.4630(5) 0.9705(5) 0.030(2) Uani 1.000000 .
C00U C 0.1763(5) 0.2610(5) 0.8201(4) 0.0196(17) Uani 1.000000 .
C00W C 0.6288(6) 0.9930(5) 1.0451(5) 0.032(2) Uani 1.000000 .
H00W H 0.6328(6) 1.0152(5) 1.0998(5) 0.038(2) Uiso 1.000000 R
C00X C 0.2851(5) 0.2880(5) 0.8461(5) 0.0239(18) Uani 1.000000 .
C010 C 0.7081(6) 0.9672(5) 1.0222(5) 0.032(2) Uani 1.000000 .
H010 H 0.7659(6) 0.9732(5) 1.0619(5) 0.038(2) Uiso 1.000000 R
O10 O 0.9024(4) 0.9074(3) 1.0294(3) 0.0268(12) Uani 1.000000 .
C10 C 0.7578(6) 0.9403(6) 0.2608(5) 0.034(2) Uani 1.000000 .
H10 H 0.7663(6) 0.9124(6) 0.2117(5) 0.041(2) Uiso 1.000000 R
C011 C 0.3341(6) 0.2485(5) 0.9026(5) 0.032(2) Uani 1.000000 .
H011 H 0.2979(6) 0.2018(5) 0.9253(5) 0.038(2) Uiso 1.000000 R
O11 O 0.7747(4) 0.7745(3) 0.9036(3) 0.0260(12) Uani 1.000000 .
C11 C 0.8229(6) 1.0165(5) 0.2953(5) 0.0279(19) Uani 1.000000 .
C016 C 0.3373(6) 0.3531(6) 0.8108(6) 0.041(2) Uani 1.000000 .
H016 H 0.3045(6) 0.3792(6) 0.7693(6) 0.050(3) Uiso 1.000000 R
O16 O 0.8844(4) 0.1413(4) 1.0343(3) 0.0376(15) Uani 1.000000 .
C16 C 0.4590(6) 0.9120(5) 0.3030(5) 0.0295(19) Uani 1.000000 .
H16 H 0.5042(6) 0.9488(5) 0.2773(5) 0.035(2) Uiso 1.000000 R
C15 C 0.4923(5) 0.8802(6) 0.3752(5) 0.033(2) Uani 1.000000 .
O15 O 0.9067(4) 0.2299(3) 1.1481(3) 0.0292(13) Uani 1.000000 .
C14 C 0.9065(6) 1.0551(6) 0.2550(5) 0.034(2) Uani 1.000000 .
O14 O 0.1247(4) 0.2037(3) 0.8526(3) 0.0256(12) Uani 1.000000 .
C13 C 0.7327(6) 1.0200(6) 0.4052(5) 0.036(2) Uani 1.000000 .
H13 H 0.7254(6) 1.0473(6) 0.4551(5) 0.043(3) Uiso 1.000000 R
O13 O 0.1350(4) 0.2982(3) 0.7646(3) 0.0242(12) Uani 1.000000 .
C12 C 0.8094(6) 1.0561(6) 0.3666(6) 0.041(2) Uani 1.000000 .
H12 H 0.8533(6) 1.1093(6) 0.3900(6) 0.049(3) Uiso 1.000000 R
O12 O 0.8894(4) 0.7109(3) 0.8614(4) 0.0349(14) Uani 1.000000 .
C17 C 0.3581(5) 0.8890(5) 0.2690(5) 0.0282(19) Uani 1.000000 .
H17 H 0.3347(5) 0.9108(5) 0.2205(5) 0.034(2) Uiso 1.000000 R
N17 N 0.5917(5) 0.9036(5) 0.4104(4) 0.0358(18) Uani 1.000000 .
C018 C 0.4357(6) 0.2747(5) 0.9280(5) 0.034(2) Uani 1.000000 .
H018 H 0.4684(6) 0.2461(5) 0.9673(5) 0.041(3) Uiso 1.000000 R
C18 C 0.2924(5) 0.8341(5) 0.3062(5) 0.0256(18) Uani 1.000000 .
N18 N 0.5900(5) 0.3746(4) 0.9234(5) 0.045(2) Uani 1.000000 .
C19 C 0.3273(6) 0.8036(6) 0.3762(5) 0.034(2) Uani 1.000000 .
H19 H 0.2823(6) 0.7663(6) 0.4016(5) 0.041(2) Uiso 1.000000 R
N19 N 0.7063(5) 0.9341(4) 0.9463(4) 0.0262(15) Uani 1.000000 .
C01H C 0.5433(6) 0.9866(6) 0.9887(5) 0.033(2) Uani 1.000000 .
C01J C -0.0046(7) 0.3812(6) 0.9950(5) 0.038(2) Uani 1.000000 .
H01J H -0.0029(7) 0.3728(6) 1.0505(5) 0.045(3) Uiso 1.000000 R
C01K C -0.0086(7) 0.3128(6) 0.9387(5) 0.040(2) Uani 1.000000 .
H01K H -0.0099(7) 0.2580(6) 0.9570(5) 0.048(3) Uiso 1.000000 R
C01Q C 0.4881(6) 0.3424(5) 0.8955(6) 0.034(2) Uani 1.000000 .
C01W C 0.0623(7) 0.1088(6) 0.5549(6) 0.048(3) Uani 1.000000 .
H01W H 0.1066(7) 0.1301(6) 0.5203(6) 0.058(3) Uiso 1.000000 R
C01Z C -0.0579(7) 0.0016(6) 0.5919(6) 0.050(3) Uani 1.000000 .
H01Z H -0.1006(7) -0.0544(6) 0.5826(6) 0.060(3) Uiso 1.000000 R
C20 C 0.4257(6) 0.8254(6) 0.4106(6) 0.041(2) Uani 1.000000 .
H20 H 0.4479(6) 0.8027(6) 0.4588(6) 0.049(3) Uiso 1.000000 R
C021 C 0.6259(7) 0.9286(8) 0.8927(6) 0.058(3) Uani 1.000000 .
H021 H 0.6233(7) 0.9049(8) 0.8387(6) 0.070(4) Uiso 1.000000 R
C21 C 0.1852(5) 0.8127(5) 0.2720(5) 0.0233(18) Uani 1.000000 .
C023 C -0.0556(7) 0.0544(6) 0.6602(5) 0.044(3) Uani 1.000000 .
H023 H -0.0974(7) 0.0335(6) 0.6968(5) 0.053(3) Uiso 1.000000 R
C024 C 0.4402(6) 0.3810(6) 0.8365(6) 0.046(3) Uani 1.000000 .
H024 H 0.4767(6) 0.4268(6) 0.8130(6) 0.055(3) Uiso 1.000000 R
C026 C 0.0592(7) 0.1585(6) 0.6245(6) 0.047(3) Uani 1.000000 .
H026 H 0.1011(7) 0.2150(6) 0.6348(6) 0.056(3) Uiso 1.000000 R
C027 C -0.0103(9) 0.3976(7) 0.8371(6) 0.055(3) Uani 1.000000 .
H027 H -0.0143(9) 0.4037(7) 0.7809(6) 0.066(3) Uiso 1.000000 R
C028 C -0.0045(9) 0.4686(6) 0.8892(6) 0.056(3) Uani 1.000000 .
H028 H -0.0016(9) 0.5227(6) 0.8690(6) 0.067(4) Uiso 1.000000 R
C029 C 0.5446(8) 0.9552(8) 0.9103(6) 0.067(3) Uani 1.000000 .
H029 H 0.4896(8) 0.9518(8) 0.8683(6) 0.081(4) Uiso 1.000000 R
C29 C 0.6491(6) 0.3258(5) 0.9656(5) 0.031(2) Uani 1.000000 .
C02A C 0.280(4) 0.764(2) 0.659(2) 0.50(5) Uani 1.000000 .
H02a H 0.34(3) 0.77(5) 0.63(4) 0.76(8) Uiso 1.000000 GR
H02b H 0.26(8) 0.705(6) 0.672(8) 0.76(8) Uiso 1.000000 GR
H02c H 0.23(6) 0.78(5) 0.62(3) 0.76(8) Uiso 1.000000 GR
C02B C 0.3873(11) 0.8936(8) 0.7562(7) 0.085(5) Uani 1.000000 .
H02d H 0.444(2) 0.886(3) 0.733(5) 0.127(7) Uiso 1.000000 GR
H02e H 0.369(3) 0.9459(11) 0.740(5) 0.127(7) Uiso 1.000000 GR
H02f H 0.405(5) 0.899(4) 0.8156(8) 0.127(7) Uiso 1.000000 GR
N02E N 0.3030(12) 0.8179(17) 0.7269(18) 0.239(14) Uani 1.000000 .
H02g H 0.2481(12) 0.8390(17) 0.7281(18) 0.287(16) Uiso 1.000000 R
H02h H 0.3051(12) 0.7830(17) 0.7679(18) 0.287(16) Uiso 1.000000 R
C30 C 0.6567(6) 0.2461(6) 0.9289(6) 0.041(2) Uani 1.000000 .
H30 H 0.6160(6) 0.2212(6) 0.8782(6) 0.049(3) Uiso 1.000000 R
C31 C 0.7230(6) 0.2050(6) 0.9668(6) 0.038(2) Uani 1.000000 .
H31 H 0.7276(6) 0.1512(6) 0.9422(6) 0.046(3) Uiso 1.000000 R
C32 C 0.7825(6) 0.2401(5) 1.0396(5) 0.031(2) Uani 1.000000 .
C33 C 0.7732(6) 0.3158(6) 1.0778(5) 0.038(2) Uani 1.000000 .
H33 H 0.8111(6) 0.3381(6) 1.1301(5) 0.046(3) Uiso 1.000000 R
C34 C 0.7070(7) 0.3602(6) 1.0387(6) 0.047(3) Uani 1.000000 .
H34 H 0.7029(7) 0.4140(6) 1.0635(6) 0.056(3) Uiso 1.000000 R
C35 C 0.8620(6) 0.2000(5) 1.0774(5) 0.0282(19) Uani 1.000000 .
C36 C 0.6414(6) 0.4596(6) 0.9112(6) 0.041(2) Uani 1.000000 .
C37 C 0.7257(7) 0.4698(6) 0.8811(7) 0.055(3) Uani 1.000000 .
H37 H 0.7501(7) 0.4211(6) 0.8682(7) 0.066(4) Uiso 1.000000 R
C38 C 0.7765(8) 0.5511(6) 0.8690(7) 0.053(3) Uani 1.000000 .
H38 H 0.8321(8) 0.5565(6) 0.8434(7) 0.064(3) Uiso 1.000000 R
C39 C 0.7488(6) 0.6228(6) 0.8927(5) 0.031(2) Uani 1.000000 .
C40 C 0.6625(7) 0.6121(6) 0.9239(6) 0.043(2) Uani 1.000000 .
H40 H 0.6395(7) 0.6611(6) 0.9386(6) 0.052(3) Uiso 1.000000 R
C41 C 0.6093(7) 0.5304(6) 0.9338(6) 0.045(2) Uani 1.000000 .
H41 H 0.5511(7) 0.5239(6) 0.9562(6) 0.054(3) Uiso 1.000000 R
C42 C 0.8080(6) 0.7105(5) 0.8860(5) 0.0281(19) Uani 1.000000 .

loop_
_atom_site_aniso_label
_atom_site_aniso_U_11
_atom_site_aniso_U_22
_atom_site_aniso_U_33
_atom_site_aniso_U_12
_atom_site_aniso_U_13
_atom_site_aniso_U_23
Co1 0.0152(6) 0.0222(6) 0.0253(6) 0.0069(4) 0.0050(4) 0.0018(4)
O1 0.023(3) 0.032(3) 0.031(3) 0.012(2) 0.004(2) 0.000(2)
C1 0.013(4) 0.030(5) 0.031(5) 0.002(4) 0.001(3) 0.003(4)
Co2 0.0185(6) 0.0227(6) 0.0243(6) 0.0070(4) 0.0019(4) -0.0031(4)
O2 0.029(3) 0.036(4) 0.033(3) 0.011(3) -0.008(3) -0.010(3)
C2 0.028(5) 0.025(5) 0.025(4) 0.009(4) 0.006(3) 0.004(3)
Co03 0.0167(6) 0.0227(6) 0.0267(6) 0.0060(4) 0.0030(4) 0.0005(4)
O3 0.014(3) 0.032(3) 0.038(3) 0.005(2) 0.003(2) 0.009(3)
C3 0.034(5) 0.032(5) 0.037(5) 0.011(4) -0.001(4) -0.001(4)
O4 0.018(3) 0.037(3) 0.025(3) 0.013(2) 0.005(2) 0.005(2)
C4 0.032(5) 0.035(5) 0.024(4) 0.009(4) -0.002(4) -0.005(4)
O5 0.048(4) 0.025(3) 0.057(4) 0.004(3) 0.036(3) 0.002(3)
C5 0.009(4) 0.042(5) 0.027(4) -0.003(4) -0.003(3) 0.008(4)
O6 0.046(4) 0.030(4) 0.036(3) 0.008(3) 0.019(3) 0.003(3)
C6 0.037(5) 0.053(6) 0.043(6) 0.028(5) 0.010(4) 0.010(4)
C7 0.027(5) 0.056(6) 0.033(5) 0.013(4) 0.006(4) 0.010(4)
O7 0.054(4) 0.054(4) 0.053(4) 0.017(3) 0.006(3) -0.021(3)
O8 0.020(3) 0.021(3) 0.028(3) 0.004(2) 0.005(2) 0.001(2)
C8 0.028(5) 0.049(6) 0.025(4) 0.015(4) 0.001(4) 0.011(4)
O9 0.025(3) 0.029(3) 0.025(3) 0.005(2) 0.002(2) 0.002(2)
C9 0.026(5) 0.030(5) 0.038(5) 0.003(4) -0.006(4) 0.009(4)
N00J 0.025(4) 0.026(4) 0.030(4) 0.009(3) -0.001(3) 0.002(3)
N00L 0.007(3) 0.027(4) 0.036(4) -0.003(3) -0.001(3) -0.003(3)
C00S 0.021(4) 0.022(5) 0.040(5) 0.001(3) 0.002(4) -0.007(4)
C00T 0.024(5) 0.034(5) 0.034(5) 0.014(4) 0.000(4) 0.005(4)
C00U 0.011(4) 0.021(4) 0.023(4) 0.002(3) -0.001(3) -0.004(3)
C00W 0.019(4) 0.040(5) 0.038(5) 0.007(4) 0.013(4) -0.001(4)
C00X 0.009(4) 0.024(5) 0.036(5) 0.002(3) -0.000(3) 0.007(3)
C010 0.027(5) 0.041(5) 0.033(5) 0.014(4) 0.011(4) 0.013(4)
O10 0.020(3) 0.030(3) 0.030(3) 0.005(2) 0.003(2) 0.005(2)
C10 0.020(4) 0.044(6) 0.042(5) 0.011(4) 0.010(4) 0.006(4)
C011 0.024(5) 0.019(5) 0.042(5) -0.008(3) -0.004(4) 0.003(4)
O11 0.026(3) 0.018(3) 0.031(3) 0.001(2) 0.006(2) -0.001(2)
C11 0.025(4) 0.027(5) 0.034(5) 0.006(4) 0.012(4) 0.008(4)
C016 0.020(5) 0.037(6) 0.065(6) 0.005(4) -0.002(4) 0.018(5)
O16 0.035(4) 0.045(4) 0.037(3) 0.027(3) 0.002(3) -0.009(3)
C16 0.025(5) 0.037(5) 0.025(4) 0.006(4) 0.004(4) 0.002(4)
C15 0.007(4) 0.050(6) 0.039(5) 0.003(4) 0.000(3) 0.010(4)
O15 0.016(3) 0.034(3) 0.038(3) 0.014(2) 0.001(2) -0.006(3)
C14 0.029(5) 0.039(6) 0.042(5) 0.012(4) 0.016(4) 0.014(4)
O14 0.020(3) 0.026(3) 0.032(3) 0.008(2) 0.004(2) 0.004(2)
C13 0.025(5) 0.043(6) 0.040(5) 0.009(4) 0.010(4) 0.000(4)
O13 0.020(3) 0.028(3) 0.025(3) 0.007(2) 0.003(2) -0.002(2)
C12 0.027(5) 0.038(6) 0.050(6) -0.005(4) 0.010(4) 0.001(4)
O12 0.022(3) 0.028(3) 0.053(4) 0.004(2) 0.005(3) 0.012(3)
C17 0.009(4) 0.041(5) 0.031(5) 0.006(4) -0.003(3) -0.002(4)
N17 0.015(4) 0.065(5) 0.024(4) 0.002(3) 0.002(3) 0.011(3)
C018 0.019(4) 0.027(5) 0.050(6) -0.000(4) -0.005(4) 0.008(4)
C18 0.014(4) 0.035(5) 0.027(4) 0.008(3) 0.001(3) -0.000(3)
N18 0.021(4) 0.017(4) 0.088(6) 0.001(3) -0.010(4) 0.013(4)
C19 0.015(4) 0.046(6) 0.042(5) 0.007(4) 0.002(4) 0.017(4)
N19 0.023(4) 0.033(4) 0.027(4) 0.016(3) 0.002(3) 0.005(3)
C01H 0.031(5) 0.040(5) 0.033(5) 0.016(4) 0.015(4) 0.007(4)
C01J 0.048(6) 0.036(5) 0.029(5) 0.009(4) 0.012(4) 0.001(4)
C01K 0.056(6) 0.025(5) 0.039(5) 0.003(4) 0.015(5) 0.000(4)
C01Q 0.011(4) 0.025(5) 0.062(6) 0.003(3) -0.004(4) 0.006(4)
C01W 0.053(6) 0.045(6) 0.038(5) -0.011(5) 0.023(5) -0.012(4)
C01Z 0.058(7) 0.035(6) 0.047(6) -0.015(5) 0.030(5) -0.024(4)
C20 0.017(5) 0.057(6) 0.046(6) 0.002(4) 0.003(4) 0.022(5)
C021 0.029(5) 0.124(10) 0.028(5) 0.039(6) -0.000(4) -0.007(5)
C21 0.018(4) 0.028(5) 0.026(4) 0.009(4) 0.004(3) 0.002(3)
C023 0.050(6) 0.035(6) 0.040(5) -0.010(5) 0.025(5) -0.017(4)
C024 0.024(5) 0.045(6) 0.063(6) -0.003(4) -0.000(5) 0.029(5)
C026 0.055(6) 0.035(6) 0.041(5) -0.010(5) 0.016(5) -0.012(4)
C027 0.094(9) 0.046(7) 0.026(5) 0.019(6) 0.016(5) -0.003(4)
C028 0.102(9) 0.032(6) 0.043(6) 0.022(6) 0.032(6) 0.005(4)
C029 0.043(7) 0.126(11) 0.040(6) 0.046(7) -0.001(5) -0.004(6)
C29 0.013(4) 0.023(5) 0.051(5) 0.001(3) -0.010(4) 0.005(4)
C02A 0.90(10) 0.28(4) 0.28(4) 0.46(6) -0.40(6) -0.17(3)
C02B 0.083(10) 0.074(9) 0.069(8) 0.005(8) -0.044(7) 0.010(7)
N02E 0.076(11) 0.28(3) 0.41(4) 0.081(14) 0.029(16) 0.25(3)
C30 0.027(5) 0.038(6) 0.051(6) 0.007(4) -0.012(4) 0.007(4)
C31 0.030(5) 0.036(5) 0.050(6) 0.016(4) 0.002(4) 0.003(4)
C32 0.021(4) 0.025(5) 0.047(5) 0.007(4) 0.008(4) 0.006(4)
C33 0.024(5) 0.051(6) 0.037(5) 0.014(4) -0.005(4) -0.009(4)
C34 0.033(5) 0.044(6) 0.063(7) 0.020(5) -0.005(5) -0.001(5)
C35 0.017(4) 0.029(5) 0.036(5) 0.002(3) -0.000(4) 0.003(4)
C36 0.021(5) 0.025(5) 0.073(7) 0.002(4) -0.001(5) 0.014(4)
C37 0.033(6) 0.029(6) 0.105(9) 0.006(4) 0.027(6) -0.003(5)
C38 0.049(6) 0.030(6) 0.089(8) 0.009(5) 0.038(6) 0.010(5)
C39 0.021(4) 0.040(5) 0.035(5) 0.013(4) 0.003(4) 0.004(4)
C40 0.041(6) 0.027(5) 0.068(7) 0.011(4) 0.023(5) 0.003(4)
C41 0.040(6) 0.030(6) 0.067(7) 0.004(4) 0.025(5) 0.011(5)
C42 0.024(5) 0.030(5) 0.029(4) 0.002(4) 0.006(4) 0.012(4)

loop_
_atom_type_symbol
_atom_type_scat_dispersion_real
_atom_type_scat_dispersion_imag
_atom_type_scat_Cromer_Mann_a1
_atom_type_scat_Cromer_Mann_a2
_atom_type_scat_Cromer_Mann_a3
_atom_type_scat_Cromer_Mann_a4
_atom_type_scat_Cromer_Mann_b1
_atom_type_scat_Cromer_Mann_b2
_atom_type_scat_Cromer_Mann_b3
_atom_type_scat_Cromer_Mann_b4
_atom_type_scat_Cromer_Mann_c
_atom_type_scat_source
_atom_type_scat_dispersion_source
H 0.00000 0.00000 0.49300 0.32291 0.14019 0.04081 10.51090 26.12570 3.14236 57.79970 0.0030380000826 'International Tables Volume C Table 6.1.1.4 (pp. 500-502)' 'Henke, Gullikson and Davis, At. Data and Nucl. Data Tables, 1993, 54, 2'
C 0.00347 0.00161 2.31000 1.02000 1.58860 0.86500 20.84390 10.20750 0.56870 51.65120 0.215599998832 'International Tables Volume C Table 6.1.1.4 (pp. 500-502)' 'Henke, Gullikson and Davis, At. Data and Nucl. Data Tables, 1993, 54, 2'
Co 0.35655 0.96576 12.28410 7.34090 4.00340 2.34880 4.27910 0.27840 13.53590 71.16920 1.01180005074 'International Tables Volume C Table 6.1.1.4 (pp. 500-502)' 'Henke, Gullikson and Davis, At. Data and Nucl. Data Tables, 1993, 54, 2'
O 0.01158 0.00611 3.04850 2.28680 1.54630 0.86700 13.27710 5.70110 0.32390 32.90890 0.250800013542 'International Tables Volume C Table 6.1.1.4 (pp. 500-502)' 'Henke, Gullikson and Davis, At. Data and Nucl. Data Tables, 1993, 54, 2'
N 0.00653 0.00323 12.21260 3.13220 2.01250 1.16630 0.00570 9.89330 28.99750 0.58260 -11.5290002823 'International Tables Volume C Table 6.1.1.4 (pp. 500-502)' 'Henke, Gullikson and Davis, At. Data and Nucl. Data Tables, 1993, 54, 2'

loop_
_geom_angle_atom_site_label_1
_geom_angle_atom_site_label_2
_geom_angle_atom_site_label_3
_geom_angle
_geom_angle_site_symmetry_1
_geom_angle_site_symmetry_3
_geom_angle_publ_flag
O8 Co1 O1 92.4(2) . . ?
O9 Co1 O1 85.6(2) . . ?
O9 Co1 O8 83.7(2) . . ?
O10 Co1 O1 177.8(2) . . ?
O10 Co1 O8 86.08(19) . . ?
O10 Co1 O9 92.61(19) . . ?
O11 Co1 O1 92.8(2) . . ?
O11 Co1 O8 99.3(2) . . ?
O11 Co1 O9 176.7(2) . . ?
O11 Co1 O10 89.0(2) . . ?
N19 Co1 O1 92.1(2) . . ?
N19 Co1 O8 168.2(2) . . ?
N19 Co1 O9 85.8(2) . . ?
N19 Co1 O10 89.0(2) . . ?
N19 Co1 O11 91.4(2) . . ?
C1 O1 Co1 127.3(5) . . ?
O2 C1 O1 127.3(7) . . ?
C2 C1 O1 117.7(7) . . ?
C2 C1 O2 114.9(7) . . ?
O4 Co2 O3 61.9(2) 2_566 2_566 ?
N00J Co2 O3 88.9(2) . 2_566 ?
N00J Co2 O4 91.4(2) . 2_566 ?
N00L Co2 O3 86.8(2) . 2_566 ?
N00L Co2 O4 92.1(2) . 2_566 ?
N00L Co2 N00J 172.4(3) . . ?
C00U Co2 O3 146.5(2) . 2_566 ?
C00U Co2 O4 151.4(2) . 2_566 ?
C00U Co2 N00J 87.5(2) . . ?
C00U Co2 N00L 92.7(2) . . ?
O14 Co2 O3 176.5(2) . 2_566 ?
O14 Co2 O4 120.9(2) . 2_566 ?
O14 Co2 N00J 88.9(2) . . ?
O14 Co2 N00L 95.0(2) . . ?
O14 Co2 C00U 30.6(2) . . ?
O13 Co2 O3 115.5(2) . 2_566 ?
O13 Co2 O4 176.7(2) . 2_566 ?
O13 Co2 N00J 86.5(2) . . ?
O13 Co2 N00L 89.7(2) . . ?
O13 Co2 C00U 31.1(2) . . ?
O13 Co2 O14 61.7(2) . . ?
C21 Co2 O3 31.0(2) 2_566 2_566 ?
C21 Co2 O4 30.9(2) 2_566 2_566 ?
C21 Co2 N00J 91.1(2) 2_566 . ?
C21 Co2 N00L 88.4(2) 2_566 . ?
C21 Co2 C00U 177.2(3) 2_566 . ?
C21 Co2 O14 151.8(2) 2_566 . ?
C21 Co2 O13 146.5(2) 2_566 . ?
Co03 O2 C1 136.2(5) . . ?
C3 C2 C1 121.0(7) . . ?
C7 C2 C1 120.0(7) . . ?
C7 C2 C3 118.8(8) . . ?
O6 Co03 O2 92.6(2) 2_776 . ?
O7 Co03 O2 86.9(2) . . ?
O7 Co03 O6 89.3(3) . 2_776 ?
O8 Co03 O2 92.6(2) . . ?
O8 Co03 O6 91.2(2) . 2_776 ?
O8 Co03 O7 179.3(2) . . ?
O15 Co03 O2 175.8(2) 2_767 . ?
O15 Co03 O6 88.0(2) 2_767 2_776 ?
O15 Co03 O7 89.0(2) 2_767 . ?
O15 Co03 O8 91.46(19) 2_767 . ?
O12 Co03 O2 91.3(2) . . ?
O12 Co03 O6 176.1(2) . 2_776 ?
O12 Co03 O7 90.8(3) . . ?
O12 Co03 O8 88.7(2) . . ?
O12 Co03 O15 88.1(2) . 2_767 ?
C21 O3 Co2 90.1(4) . 2_566 ?
H3 C3 C2 118.5(5) . . ?
C4 C3 C2 123.0(8) . . ?
C4 C3 H3 118.5(5) . . ?
C21 O4 Co2 89.4(4) . 2_566 ?
H4 C4 C3 120.9(5) . . ?
C5 C4 C3 118.2(7) . . ?
C5 C4 H4 120.9(5) . . ?
C6 C5 C4 119.6(7) . . ?
N17 C5 C4 118.0(7) . . ?
N17 C5 C6 122.2(8) . . ?
C14 O6 Co03 124.4(5) . 2_776 ?
H6 C6 C5 119.8(5) . . ?
C7 C6 C5 120.5(8) . . ?
C7 C6 H6 119.8(5) . . ?
C6 C7 C2 119.7(8) . . ?
H7 C7 C2 120.2(5) . . ?
H7 C7 C6 120.2(5) . . ?
Co03 O8 Co1 113.2(2) . . ?
C13 C8 C9 120.4(8) . . ?
N17 C8 C9 119.7(8) . . ?
N17 C8 C13 119.8(7) . . ?
H9 C9 C8 120.2(5) . . ?
C10 C9 C8 119.5(8) . . ?
C10 C9 H9 120.2(5) . . ?
C01K N00J Co2 124.8(6) . . ?
C027 N00J Co2 118.3(6) . . ?
C027 N00J C01K 116.7(7) . . ?
C023 N00L Co2 123.5(5) . . ?
C026 N00L Co2 121.3(5) . . ?
C026 N00L C023 114.8(7) . . ?
C01Z C00S C01W 116.3(7) . . ?
C028 C00T C01J 115.4(8) . . ?
C00X C00U Co2 178.2(6) . . ?
O14 C00U Co2 60.5(4) . . ?
O14 C00U C00X 121.2(7) . . ?
O13 C00U Co2 59.4(4) . . ?
O13 C00U C00X 118.9(7) . . ?
O13 C00U O14 119.9(6) . . ?
C010 C00W H00W 119.7(5) . . ?
C01H C00W H00W 119.7(5) . . ?
C01H C00W C010 120.6(8) . . ?
C011 C00X C00U 121.8(7) . . ?
C016 C00X C00U 118.7(7) . . ?
C016 C00X C011 119.4(7) . . ?
H010 C010 C00W 118.7(5) . . ?
N19 C010 C00W 122.5(8) . . ?
N19 C010 H010 118.7(4) . . ?
H10 C10 C9 119.7(5) . . ?
C11 C10 C9 120.7(8) . . ?
C11 C10 H10 119.7(5) . . ?
H011 C011 C00X 119.1(5) . . ?
C018 C011 C00X 121.8(8) . . ?
C018 C011 H011 119.1(5) . . ?
C42 O11 Co1 130.6(5) . . ?
C14 C11 C10 119.9(7) . . ?
C12 C11 C10 118.9(8) . . ?
C12 C11 C14 121.2(7) . . ?
H016 C016 C00X 120.3(5) . . ?
C024 C016 C00X 119.3(8) . . ?
C024 C016 H016 120.3(5) . . ?
C15 C16 H16 120.3(5) . . ?
C17 C16 H16 120.3(5) . . ?
C17 C16 C15 119.4(8) . . ?
N17 C15 C16 120.1(7) . . ?
C20 C15 C16 119.4(7) . . ?
C20 C15 N17 120.5(8) . . ?
C35 O15 Co03 128.7(5) . 2_767 ?
O6 C14 O5 125.5(8) . . ?
C11 C14 O5 115.7(8) . . ?
C11 C14 O6 118.8(7) . . ?
C00U O14 Co2 88.9(4) . . ?
H13 C13 C8 120.6(5) . . ?
C12 C13 C8 118.8(8) . . ?
C12 C13 H13 120.6(5) . . ?
C00U O13 Co2 89.6(4) . . ?
C13 C12 C11 121.6(8) . . ?
H12 C12 C11 119.2(5) . . ?
H12 C12 C13 119.2(5) . . ?
C42 O12 Co03 130.5(5) . . ?
H17 C17 C16 120.0(5) . . ?
C18 C17 C16 120.1(8) . . ?
C18 C17 H17 120.0(4) . . ?
C8 N17 C5 113.5(6) . . ?
C15 N17 C5 122.5(7) . . ?
C15 N17 C8 123.9(7) . . ?
H018 C018 C011 120.4(5) . . ?
C01Q C018 C011 119.2(8) . . ?
C01Q C018 H018 120.4(5) . . ?
C19 C18 C17 119.1(7) . . ?
C21 C18 C17 120.0(7) . . ?
C21 C18 C19 120.8(7) . . ?
C29 N18 C01Q 122.3(7) . . ?
C36 N18 C01Q 122.4(7) . . ?
C36 N18 C29 115.4(7) . . ?
H19 C19 C18 119.1(5) . . ?
C20 C19 C18 121.8(8) . . ?
C20 C19 H19 119.1(5) . . ?
C010 N19 Co1 123.9(5) . . ?
C021 N19 Co1 118.7(6) . . ?
C021 N19 C010 117.0(7) . . ?
C01H C01H C00W 121.9(9) 2_677 . ?
C029 C01H C00W 115.8(8) . . ?
H01J C01J C00T 119.9(5) . . ?
C01K C01J C00T 120.3(8) . . ?
C01K C01J H01J 119.9(5) . . ?
C01J C01K N00J 123.3(8) . . ?
H01K C01K N00J 118.4(5) . . ?
H01K C01K C01J 118.4(5) . . ?
N18 C01Q C018 121.0(8) . . ?
C024 C01Q C018 119.7(7) . . ?
C024 C01Q N18 119.3(8) . . ?
H01W C01W C00S 120.6(5) . . ?
C026 C01W C00S 118.9(8) . . ?
C026 C01W H01W 120.6(5) . . ?
H01Z C01Z C00S 119.4(5) . . ?
C023 C01Z C00S 121.3(8) . . ?
C023 C01Z H01Z 119.4(5) . . ?
C19 C20 C15 120.2(8) . . ?
H20 C20 C15 119.9(5) . . ?
H20 C20 C19 119.9(5) . . ?
H021 C021 N19 118.0(5) . . ?
C029 C021 N19 124.0(9) . . ?
C029 C021 H021 118.0(6) . . ?
O3 C21 Co2 58.8(4) . 2_566 ?
O4 C21 Co2 59.7(4) . 2_566 ?
O4 C21 O3 118.4(7) . . ?
C18 C21 Co2 175.9(5) . 2_566 ?
C18 C21 O3 119.0(7) . . ?
C18 C21 O4 122.6(7) . . ?
C01Z C023 N00L 123.2(8) . . ?
H023 C023 N00L 118.4(5) . . ?
H023 C023 C01Z 118.4(5) . . ?
C01Q C024 C016 120.5(8) . . ?
H024 C024 C016 119.8(5) . . ?
H024 C024 C01Q 119.8(5) . . ?
C01W C026 N00L 125.6(8) . . ?
H026 C026 N00L 117.2(5) . . ?
H026 C026 C01W 117.2(5) . . ?
H027 C027 N00J 118.3(5) . . ?
C028 C027 N00J 123.4(9) . . ?
C028 C027 H027 118.3(6) . . ?
C027 C028 C00T 120.9(9) . . ?
H028 C028 C00T 119.6(5) . . ?
H028 C028 C027 119.6(6) . . ?
C021 C029 C01H 120.1(9) . . ?
H029 C029 C01H 120.0(5) . . ?
H029 C029 C021 120.0(6) . . ?
C30 C29 N18 120.7(8) . . ?
C34 C29 N18 119.5(8) . . ?
C34 C29 C30 119.5(8) . . ?
H02b C02A H02a 109.5 . . ?
H02c C02A H02a 109.5 . . ?
H02c C02A H02b 109.5 . . ?
N02E C02A H02a 109.5 . . ?
N02E C02A H02b 109.5 . . ?
N02E C02A H02c 109.5 . . ?
H02e C02B H02d 109.5 . . ?
H02f C02B H02d 109.5 . . ?
H02f C02B H02e 109.5 . . ?
N02E C02B H02d 109.5 . . ?
N02E C02B H02e 109.5 . . ?
N02E C02B H02f 109.5 . . ?
C02B N02E C02A 131(4) . . ?
H02g N02E C02A 104(2) . . ?
H02g N02E C02B 104.5(10) . . ?
H02h N02E C02A 104(2) . . ?
H02h N02E C02B 104.5(9) . . ?
H02h N02E H02g 105.6 . . ?
H30 C30 C29 120.2(5) . . ?
C31 C30 C29 119.6(8) . . ?
C31 C30 H30 120.2(6) . . ?
H31 C31 C30 119.5(6) . . ?
C32 C31 C30 121.0(8) . . ?
C32 C31 H31 119.5(5) . . ?
C33 C32 C31 120.1(8) . . ?
C35 C32 C31 121.3(7) . . ?
C35 C32 C33 118.6(7) . . ?
H33 C33 C32 120.2(5) . . ?
C34 C33 C32 119.6(8) . . ?
C34 C33 H33 120.2(5) . . ?
C33 C34 C29 120.1(8) . . ?
H34 C34 C29 120.0(5) . . ?
H34 C34 C33 120.0(5) . . ?
O15 C35 O16 123.8(7) . . ?
C32 C35 O16 118.2(7) . . ?
C32 C35 O15 117.8(7) . . ?
C37 C36 N18 119.3(8) . . ?
C41 C36 N18 120.9(9) . . ?
C41 C36 C37 119.7(8) . . ?
H37 C37 C36 119.8(6) . . ?
C38 C37 C36 120.3(9) . . ?
C38 C37 H37 119.8(6) . . ?
H38 C38 C37 119.2(6) . . ?
C39 C38 C37 121.6(9) . . ?
C39 C38 H38 119.2(6) . . ?
C40 C39 C38 117.6(8) . . ?
C42 C39 C38 121.6(8) . . ?
C42 C39 C40 120.7(8) . . ?
H40 C40 C39 119.5(5) . . ?
C41 C40 C39 120.9(8) . . ?
C41 C40 H40 119.5(5) . . ?
C40 C41 C36 119.5(9) . . ?
H41 C41 C36 120.2(5) . . ?
H41 C41 C40 120.2(5) . . ?
O12 C42 O11 127.4(7) . . ?
C39 C42 O11 118.6(7) . . ?
C39 C42 O12 114.0(7) . . ?

loop_
_geom_bond_atom_site_label_1
_geom_bond_atom_site_label_2
_geom_bond_distance
_geom_bond_site_symmetry_2
_geom_bond_publ_flag
Co1 O1 2.076(5) . ?
Co1 O8 2.084(5) . ?
Co1 O9 2.179(5) . ?
Co1 O10 2.154(5) . ?
Co1 O11 2.035(5) . ?
Co1 N19 2.182(6) . ?
O1 C1 1.254(9) . ?
C1 O2 1.270(9) . ?
C1 C2 1.515(11) . ?
Co2 O3 2.122(5) 2_566 ?
Co2 O4 2.140(5) 2_566 ?
Co2 N00J 2.095(6) . ?
Co2 N00L 2.091(6) . ?
Co2 C00U 2.473(7) . ?
Co2 O14 2.153(5) . ?
Co2 O13 2.127(5) . ?
Co2 C21 2.479(7) 2_566 ?
O2 Co03 2.041(5) . ?
C2 C3 1.367(11) . ?
C2 C7 1.392(12) . ?
Co03 O6 2.085(6) 2_776 ?
Co03 O7 2.129(6) . ?
Co03 O8 2.156(5) . ?
Co03 O15 2.085(5) 2_767 ?
Co03 O12 2.042(6) . ?
O3 C21 1.277(9) . ?
C3 H3 0.9500 . ?
C3 C4 1.359(11) . ?
O4 C21 1.275(9) . ?
C4 H4 0.9500 . ?
C4 C5 1.408(12) . ?
O5 C14 1.265(10) . ?
C5 C6 1.383(12) . ?
C5 N17 1.428(10) . ?
O6 C14 1.253(10) . ?
C6 H6 0.9500 . ?
C6 C7 1.379(12) . ?
C7 H7 0.9500 . ?
C8 C9 1.390(12) . ?
C8 C13 1.374(12) . ?
C8 N17 1.430(11) . ?
C9 H9 0.9500 . ?
C9 C10 1.391(12) . ?
N00J C01K 1.313(11) . ?
N00J C027 1.343(12) . ?
N00L C023 1.344(10) . ?
N00L C026 1.324(11) . ?
C00S C00S 1.465(15) 2_556 ?
C00S C01W 1.373(11) . ?
C00S C01Z 1.373(12) . ?
C00T C00T 1.468(16) 2_567 ?
C00T C01J 1.401(12) . ?
C00T C028 1.373(12) . ?
C00U C00X 1.487(10) . ?
C00U O14 1.258(9) . ?
C00U O13 1.276(9) . ?
C00W H00W 0.9500 . ?
C00W C010 1.384(11) . ?
C00W C01H 1.391(12) . ?
C00X C011 1.364(11) . ?
C00X C016 1.372(11) . ?
C010 H010 0.9500 . ?
C010 N19 1.341(10) . ?
C10 H10 0.9500 . ?
C10 C11 1.376(11) . ?
C011 H011 0.9500 . ?
C011 C018 1.391(11) . ?
O11 C42 1.261(10) . ?
C11 C14 1.498(11) . ?
C11 C12 1.376(12) . ?
C016 H016 0.9500 . ?
C016 C024 1.411(12) . ?
O16 C35 1.275(9) . ?
C16 H16 0.9500 . ?
C16 C15 1.404(11) . ?
C16 C17 1.405(10) . ?
C15 N17 1.391(10) . ?
C15 C20 1.381(12) . ?
O15 C35 1.254(9) . ?
C13 H13 0.9500 . ?
C13 C12 1.394(12) . ?
C12 H12 0.9500 . ?
O12 C42 1.289(10) . ?
C17 H17 0.9500 . ?
C17 C18 1.392(11) . ?
C018 H018 0.9500 . ?
C018 C01Q 1.374(12) . ?
C18 C19 1.369(11) . ?
C18 C21 1.486(10) . ?
N18 C01Q 1.407(10) . ?
N18 C29 1.416(10) . ?
N18 C36 1.440(11) . ?
C19 H19 0.9500 . ?
C19 C20 1.375(11) . ?
N19 C021 1.314(10) . ?
C01H C01H 1.486(16) 2_677 ?
C01H C029 1.380(13) . ?
C01J H01J 0.9500 . ?
C01J C01K 1.381(11) . ?
C01K H01K 0.9500 . ?
C01Q C024 1.375(12) . ?
C01W H01W 0.9500 . ?
C01W C026 1.379(12) . ?
C01Z H01Z 0.9500 . ?
C01Z C023 1.367(11) . ?
C20 H20 0.9500 . ?
C021 H021 0.9500 . ?
C021 C029 1.386(13) . ?
C023 H023 0.9500 . ?
C024 H024 0.9500 . ?
C026 H026 0.9500 . ?
C027 H027 0.9500 . ?
C027 C028 1.365(12) . ?
C028 H028 0.9500 . ?
C029 H029 0.9500 . ?
C29 C30 1.413(12) . ?
C29 C34 1.361(12) . ?
C02A H02a 0.9800 . ?
C02A H02b 0.9800 . ?
C02A H02c 0.9800 . ?
C02A N02E 1.32(4) . ?
C02B H02d 0.9800 . ?
C02B H02e 0.9800 . ?
C02B H02f 0.9800 . ?
C02B N02E 1.49(2) . ?
N02E H02g 0.9200 . ?
N02E H02h 0.9200 . ?
C30 H30 0.9500 . ?
C30 C31 1.370(12) . ?
C31 H31 0.9500 . ?
C31 C32 1.368(11) . ?
C32 C33 1.376(12) . ?
C32 C35 1.499(11) . ?
C33 H33 0.9500 . ?
C33 C34 1.410(12) . ?
C34 H34 0.9500 . ?
C36 C37 1.356(13) . ?
C36 C41 1.367(13) . ?
C37 H37 0.9500 . ?
C37 C38 1.388(13) . ?
C38 H38 0.9500 . ?
C38 C39 1.352(12) . ?
C39 C40 1.391(12) . ?
C39 C42 1.490(12) . ?
C40 H40 0.9500 . ?
C40 C41 1.394(12) . ?
C41 H41 0.9500 . ?

loop_
_smtbx_masks_void_nr
_smtbx_masks_void_average_x
_smtbx_masks_void_average_y
_smtbx_masks_void_average_z
_smtbx_masks_void_volume
_smtbx_masks_void_count_electrons
_smtbx_masks_void_content
1 0.660 0.500 0.500 1149.0 150.7 ?
